data_7049646
loop_
_publ_author_name
'Hua, Xiu-Ni'
'Gao, Ji-Xing'
'Chen, Xiao-Gang'
'Li, Peng-Fei'
'Mei, Guang-Quan'
'Liao, Wei-Qiang'

_publ_section_title
;
 Ultrahigh phase transition temperature in a metal-halide perovskite-type
 material containing unprecedented hydrogen bonding interactions.
;
_journal_issue 19
_journal_name_full 'Dalton transactions (Cambridge, England : 2003)'
_journal_page_first 6621
_journal_page_last 6626
_journal_paper_doi 10.1039/c9dt00945k
_journal_volume 48
_journal_year 2019
_chemical_formula_moiety 'Cd Cl3, C4 H12 N O'
_chemical_formula_sum 'C4 H12 Cd Cl3 N O'
_chemical_formula_weight 308.91
_space_group_crystal_system monoclinic
_space_group_IT_number 14
_space_group_name_Hall '-P 2ybc'
_space_group_name_H-M_alt 'P 1 21/c 1'
_symmetry_space_group_name_Hall '-P 2ybc'
_symmetry_space_group_name_H-M 'P 1 21/c 1'
_atom_sites_solution_hydrogens mixed
_audit_block_doi 10.5517/ccdc.csd.cc21bw9l
_audit_creation_method SHELXL-2014/7
_audit_update_record
;
2019-04-01 deposited with the CCDC.    2019-04-09 downloaded from the CCDC.
;
_cell_angle_alpha 90
_cell_angle_beta 95.416(3)
_cell_angle_gamma 90
_cell_formula_units_Z 4
_cell_length_a 9.9590(3)
_cell_length_b 14.4583(4)
_cell_length_c 6.8309(2)
_cell_measurement_reflns_used 4999
_cell_measurement_temperature 293(2)
_cell_measurement_theta_max 31.6440
_cell_measurement_theta_min 2.8030
_cell_volume 979.19(5)
_computing_cell_refinement 'CrysAlisPro 1.171.39.46 (Rigaku OD, 2018)'
_computing_data_collection 'CrysAlisPro 1.171.39.46 (Rigaku OD, 2018)'
_computing_data_reduction 'CrysAlisPro 1.171.39.46 (Rigaku OD, 2018)'
_computing_molecular_graphics 'DIAMOND (Brandenburg & Putz, 2005)'
_computing_publication_material 'SHELXL-2014/7 (Sheldrick, 2014)'
_computing_structure_refinement 'SHELXL-2014/7 (Sheldrick, 2014)'
_computing_structure_solution 'SHELXL-2014/7 (Sheldrick, 2014)'
_diffrn_ambient_temperature 293(2)
_diffrn_measured_fraction_theta_full 0.999
_diffrn_measured_fraction_theta_max 0.999
_diffrn_measurement_device_type 'XtaLAB Synergy R, DW system, HyPix'
_diffrn_measurement_method 'four-circle diffractometer'
_diffrn_radiation_type MoK\a
_diffrn_radiation_wavelength 0.71073
_diffrn_reflns_av_R_equivalents 0.0399
_diffrn_reflns_av_unetI/netI 0.0313
_diffrn_reflns_Laue_measured_fraction_full 0.999
_diffrn_reflns_Laue_measured_fraction_max 0.999
_diffrn_reflns_limit_h_max 11
_diffrn_reflns_limit_h_min -11
_diffrn_reflns_limit_k_max 17
_diffrn_reflns_limit_k_min -17
_diffrn_reflns_limit_l_max 8
_diffrn_reflns_limit_l_min -7
_diffrn_reflns_number 7355
_diffrn_reflns_point_group_measured_fraction_full 0.999
_diffrn_reflns_point_group_measured_fraction_max 0.999
_diffrn_reflns_theta_full 25.022
_diffrn_reflns_theta_max 25.022
_diffrn_reflns_theta_min 2.491
_diffrn_source 'Rotating-anode X-ray tube'
_exptl_absorpt_coefficient_mu 2.990
_exptl_absorpt_correction_T_max 0.742
_exptl_absorpt_correction_T_min 0.705
_exptl_absorpt_correction_type multi-scan
_exptl_absorpt_process_details 'CrysAlisPro 1.171.39.46 (Rigaku OD, 2018)'
_exptl_crystal_colour colorless
_exptl_crystal_density_diffrn 2.095
_exptl_crystal_density_method 'not measured'
_exptl_crystal_description strip
_exptl_crystal_F_000 600
_exptl_crystal_size_max 0.120
_exptl_crystal_size_mid 0.120
_exptl_crystal_size_min 0.100
_refine_diff_density_max 0.703
_refine_diff_density_min -0.964
_refine_diff_density_rms 0.129
_refine_ls_extinction_coef 0.137(3)
_refine_ls_extinction_expression Fc^*^=kFc[1+0.001xFc^2^\l^3^/sin(2\q)]^-1/4^
_refine_ls_extinction_method 'SHELXL-2014/7 (Sheldrick 2014'
_refine_ls_goodness_of_fit_ref 1.058
_refine_ls_hydrogen_treatment constr
_refine_ls_matrix_type full
_refine_ls_number_parameters 95
_refine_ls_number_reflns 1715
_refine_ls_number_restraints 0
_refine_ls_restrained_S_all 1.058
_refine_ls_R_factor_all 0.0307
_refine_ls_R_factor_gt 0.0279
_refine_ls_shift/su_max 0.001
_refine_ls_shift/su_mean 0.000
_refine_ls_structure_factor_coef Fsqd
_refine_ls_weighting_details 'w=1/[\s^2^(Fo^2^)+(0.0411P)^2^] where P=(Fo^2^+2Fc^2^)/3'
_refine_ls_weighting_scheme calc
_refine_ls_wR_factor_gt 0.0674
_refine_ls_wR_factor_ref 0.0690
_reflns_Friedel_coverage 0.000
_reflns_number_gt 1545
_reflns_number_total 1716
_reflns_threshold_expression 'I > 2\s(I)'
_cod_data_source_file c9dt00945k2.cif
_cod_data_source_block 1_CCDC1
_cod_depositor_comments 'Adding full bibliography for 7049642--7049648.cif.'
_cod_database_code 7049646
_shelx_shelxl_version_number 2014/7
_shelx_space_group_comment
;
The symmetry employed for this shelxl refinement is uniquely defined
by the following loop, which should always be used as a source of
symmetry information in preference to the above space-group names.
They are only intended as comments.
;

loop_
_space_group_symop_operation_xyz
'x, y, z'
'-x, y+1/2, -z+1/2'
'-x, -y, -z'
'x, -y-1/2, z-1/2'

loop_
_atom_site_label
_atom_site_type_symbol
_atom_site_fract_x
_atom_site_fract_y
_atom_site_fract_z
_atom_site_U_iso_or_equiv
_atom_site_adp_type
_atom_site_occupancy
_atom_site_site_symmetry_order
_atom_site_calc_flag
_atom_site_refinement_flags_posn
_atom_site_refinement_flags_adp
O1 O 0.3149(3) 0.23354(14) 0.5244(5) 0.0498(7) Uani 1 1 d . .
H1 H 0.3866 0.2551 0.5731 0.075 Uiso 1 1 calc R U
N1 N 0.2273(2) 0.10450(14) 0.8011(4) 0.0292(6) Uani 1 1 d . .
H1E H 0.2307 0.1658 0.8318 0.035 Uiso 1 1 d R U
C1 C 0.0933(3) 0.0856(2) 0.6965(6) 0.0483(8) Uani 1 1 d . .
H1A H 0.0781 0.1267 0.5862 0.073 Uiso 1 1 calc R U
H1B H 0.0248 0.0950 0.7844 0.073 Uiso 1 1 calc R U
H1C H 0.0901 0.0227 0.6509 0.073 Uiso 1 1 calc R U
C2 C 0.2430(4) 0.0514(2) 0.9889(5) 0.0443(8) Uani 1 1 d . .
H2A H 0.1767 0.0717 1.0727 0.066 Uiso 1 1 calc R U
H2B H 0.3316 0.0615 1.0534 0.066 Uiso 1 1 calc R U
H2C H 0.2307 -0.0134 0.9614 0.066 Uiso 1 1 calc R U
C4 C 0.3303(4) 0.1372(2) 0.4919(5) 0.0467(9) Uani 1 1 d . .
H4A H 0.4106 0.1268 0.4250 0.056 Uiso 1 1 calc R U
H4B H 0.2533 0.1147 0.4077 0.056 Uiso 1 1 calc R U
C3 C 0.3414(3) 0.08427(19) 0.6823(5) 0.0349(7) Uani 1 1 d . .
H3A H 0.3430 0.0185 0.6542 0.042 Uiso 1 1 calc R U
H3B H 0.4255 0.1002 0.7579 0.042 Uiso 1 1 calc R U
Cd1 Cd 0.76445(2) 0.24994(2) -0.09331(4) 0.02717(16) Uani 1 1 d . .
Cl1 Cl 0.74183(8) 0.38649(4) 0.15172(10) 0.0324(2) Uani 1 1 d . .
Cl2 Cl 0.94207(7) 0.18237(4) 0.18282(11) 0.0343(2) Uani 1 1 d . .
Cl3 Cl 0.59015(7) 0.17012(4) 0.13289(10) 0.0319(2) Uani 1 1 d . .

loop_
_atom_site_aniso_label
_atom_site_aniso_U_11
_atom_site_aniso_U_22
_atom_site_aniso_U_33
_atom_site_aniso_U_23
_atom_site_aniso_U_13
_atom_site_aniso_U_12
O1 0.0502(16) 0.0431(11) 0.0537(18) 0.0152(11) -0.0072(13) -0.0111(10)
N1 0.0375(16) 0.0210(11) 0.0296(14) -0.0009(9) 0.0057(11) 0.0007(8)
C1 0.0315(19) 0.0553(18) 0.056(2) 0.0096(16) -0.0062(16) 0.0014(14)
C2 0.055(2) 0.0489(17) 0.0292(19) 0.0054(13) 0.0060(16) -0.0001(14)
C4 0.058(2) 0.0499(17) 0.033(2) -0.0005(13) 0.0118(17) -0.0133(15)
C3 0.0375(19) 0.0332(14) 0.0348(18) -0.0013(11) 0.0064(14) 0.0015(11)
Cd1 0.0332(2) 0.0312(2) 0.0170(2) -0.00071(6) 0.00205(14) -0.00080(7)
Cl1 0.0469(5) 0.0261(4) 0.0239(4) -0.0003(2) 0.0021(3) 0.0031(3)
Cl2 0.0323(4) 0.0434(4) 0.0272(4) 0.0009(3) 0.0025(3) 0.0101(3)
Cl3 0.0295(4) 0.0389(4) 0.0273(4) 0.0003(3) 0.0021(3) -0.0054(3)

loop_
_atom_type_symbol
_atom_type_description
_atom_type_scat_dispersion_real
_atom_type_scat_dispersion_imag
_atom_type_scat_source
C C 0.0033 0.0016 'International Tables Vol C Tables 4.2.6.8 and 6.1.1.4'
H H 0.0000 0.0000 'International Tables Vol C Tables 4.2.6.8 and 6.1.1.4'
Cd Cd -0.8075 1.2024 'International Tables Vol C Tables 4.2.6.8 and 6.1.1.4'
Cl Cl 0.1484 0.1585 'International Tables Vol C Tables 4.2.6.8 and 6.1.1.4'
N N 0.0061 0.0033 'International Tables Vol C Tables 4.2.6.8 and 6.1.1.4'
O O 0.0106 0.0060 'International Tables Vol C Tables 4.2.6.8 and 6.1.1.4'

loop_
_geom_angle_atom_site_label_1
_geom_angle_atom_site_label_2
_geom_angle_atom_site_label_3
_geom_angle
_geom_angle_site_symmetry_1
_geom_angle_site_symmetry_3
C4 O1 H1 109.5 . .
C1 N1 C3 113.6(3) . .
C1 N1 C2 109.7(2) . .
C3 N1 C2 110.2(2) . .
C1 N1 H1E 107.6 . .
C3 N1 H1E 107.7 . .
C2 N1 H1E 107.7 . .
N1 C1 H1A 109.5 . .
N1 C1 H1B 109.5 . .
H1A C1 H1B 109.5 . .
N1 C1 H1C 109.5 . .
H1A C1 H1C 109.5 . .
H1B C1 H1C 109.5 . .
N1 C2 H2A 109.5 . .
N1 C2 H2B 109.5 . .
H2A C2 H2B 109.5 . .
N1 C2 H2C 109.5 . .
H2A C2 H2C 109.5 . .
H2B C2 H2C 109.5 . .
O1 C4 C3 111.3(3) . .
O1 C4 H4A 109.4 . .
C3 C4 H4A 109.4 . .
O1 C4 H4B 109.4 . .
C3 C4 H4B 109.4 . .
H4A C4 H4B 108.0 . .
N1 C3 C4 112.0(3) . .
N1 C3 H3A 109.2 . .
C4 C3 H3A 109.2 . .
N1 C3 H3B 109.2 . .
C4 C3 H3B 109.2 . .
H3A C3 H3B 107.9 . .
Cl1 Cd1 Cl1 170.16(3) . 4_565
Cl1 Cd1 Cl2 101.22(2) . 4_565
Cl1 Cd1 Cl2 85.09(2) 4_565 4_565
Cl1 Cd1 Cl2 85.10(2) . .
Cl1 Cd1 Cl2 101.83(2) 4_565 .
Cl2 Cd1 Cl2 96.35(3) 4_565 .
Cl1 Cd1 Cl3 91.82(2) . 4_565
Cl1 Cd1 Cl3 81.51(2) 4_565 4_565
Cl2 Cd1 Cl3 82.03(2) 4_565 4_565
Cl2 Cd1 Cl3 176.19(2) . 4_565
Cl1 Cd1 Cl3 81.77(2) . .
Cl1 Cd1 Cl3 92.24(2) 4_565 .
Cl2 Cd1 Cl3 176.35(2) 4_565 .
Cl2 Cd1 Cl3 81.75(2) . .
Cl3 Cd1 Cl3 100.06(3) 4_565 .
Cl1 Cd1 Cd1 49.504(15) . 4_566
Cl1 Cd1 Cd1 130.942(16) 4_565 4_566
Cl2 Cd1 Cd1 130.081(16) 4_565 4_566
Cl2 Cd1 Cd1 49.526(15) . 4_566
Cl3 Cd1 Cd1 129.362(15) 4_565 4_566
Cl3 Cd1 Cd1 50.582(15) . 4_566
Cl1 Cd1 Cd1 130.436(16) . 4_565
Cl1 Cd1 Cd1 49.118(14) 4_565 4_565
Cl2 Cd1 Cd1 49.890(16) 4_565 4_565
Cl2 Cd1 Cd1 130.504(15) . 4_565
Cl3 Cd1 Cd1 50.604(14) 4_565 4_565
Cl3 Cd1 Cd1 129.450(16) . 4_565
Cd1 Cd1 Cd1 179.940(10) 4_566 4_565
Cd1 Cl1 Cd1 81.379(17) . 4_566
Cd1 Cl2 Cd1 80.584(19) 4_566 .
Cd1 Cl3 Cd1 78.812(18) 4_566 .

loop_
_geom_bond_atom_site_label_1
_geom_bond_atom_site_label_2
_geom_bond_distance
_geom_bond_site_symmetry_2
O1 C4 1.421(4) .
O1 H1 0.8200 .
N1 C1 1.479(4) .
N1 C3 1.486(4) .
N1 C2 1.490(4) .
N1 H1E 0.9099 .
C1 H1A 0.9600 .
C1 H1B 0.9600 .
C1 H1C 0.9600 .
C2 H2A 0.9600 .
C2 H2B 0.9600 .
C2 H2C 0.9600 .
C4 C3 1.504(4) .
C4 H4A 0.9700 .
C4 H4B 0.9700 .
C3 H3A 0.9700 .
C3 H3B 0.9700 .
Cd1 Cl1 2.6118(6) .
Cd1 Cl1 2.6270(7) 4_565
Cd1 Cl2 2.6336(7) 4_565
Cd1 Cl2 2.6478(7) .
Cd1 Cl3 2.6897(7) 4_565
Cd1 Cl3 2.6905(7) .
Cd1 Cd1 3.41543(10) 4_566
Cd1 Cd1 3.41547(10) 4_565
Cl1 Cd1 2.6270(7) 4_566
Cl2 Cd1 2.6336(7) 4_566
Cl3 Cd1 2.6897(7) 4_566

loop_
_geom_hbond_atom_site_label_D
_geom_hbond_atom_site_label_H
_geom_hbond_atom_site_label_A
_geom_hbond_distance_DH
_geom_hbond_distance_HA
_geom_hbond_distance_DA
_geom_hbond_angle_DHA
_geom_hbond_site_symmetry_A
O1 H1 Cl3 0.82 2.30 3.101(3) 165.9 4_566
N1 H1E O1 0.91 2.08 2.884(3) 146.0 4_566
C1 H1B Cl1 0.96 2.89 3.508(3) 123.1 4_466
C2 H2A Cl2 0.96 2.99 3.882(3) 155.9 1_456
C4 H4A Cl3 0.97 2.87 3.760(3) 152.7 .
C3 H3A Cl1 0.97 2.90 3.703(3) 141.2 2_645

loop_
_geom_torsion_atom_site_label_1
_geom_torsion_atom_site_label_2
_geom_torsion_atom_site_label_3
_geom_torsion_atom_site_label_4
_geom_torsion
C1 N1 C3 C4 56.9(3)
C2 N1 C3 C4 -179.5(2)
O1 C4 C3 N1 53.5(4)
